data_4330102
loop_
_publ_author_name
'William W. Brennessel'
'John E. Ellis'

_publ_contact_author_address
;
Department of Chemistry
University of Minnesota
207 Pleasant Street SE
Minneapolis, MN 55455
;
_publ_contact_author_email ellis@umn.edu
_publ_contact_author_name 'John E. Ellis'
_publ_contact_author_phone 1-612-625-6391
_publ_section_title
;
 Naphthalene and Anthracene Cobaltates(1-): Useful Storable Sources of an
 Atomic Cobalt Anion
;
_journal_name_full 'Inorganic Chemistry'
_journal_page_first 9076
_journal_page_last 9094
_journal_paper_doi 10.1021/ic301240u
_journal_volume 51
_journal_year 2012
_chemical_formula_moiety 'C18 H36 K N2 O6, C16 H24 Co'
_chemical_formula_sum 'C34 H60 Co K N2 O6'
_chemical_formula_weight 690.87
_chemical_name_common 04051
_chemical_name_systematic
; 
 ? 
;
_space_group_IT_number 56
_symmetry_cell_setting orthorhombic
_symmetry_space_group_name_Hall '-P 2ab 2ac'
_symmetry_space_group_name_H-M 'P c c n'
_atom_sites_solution_hydrogens geom
_atom_sites_solution_primary direct
_atom_sites_solution_secondary difmap
_audit_creation_method SHELXL-97
_cell_angle_alpha 90.00
_cell_angle_beta 90.00
_cell_angle_gamma 90.00
_cell_formula_units_Z 4
_cell_length_a 17.889(2)
_cell_length_b 11.8653(13)
_cell_length_c 16.562(2)
_cell_measurement_reflns_used 3578
_cell_measurement_temperature 173(2)
_cell_measurement_theta_max 27.47
_cell_measurement_theta_min 2.71
_cell_volume 3515.4(7)
_computing_cell_refinement 'SAINT (Bruker, 2003)'
_computing_data_collection 'SMART (Bruker, 2003)'
_computing_data_reduction 'SAINT (Bruker, 2003)'
_computing_molecular_graphics 'SHELXTL (Sheldrick, 2008)'
_computing_publication_material 'SHELXTL (Sheldrick, 2008)'
_computing_structure_refinement 'SHELXL-97 (Sheldrick, 2008)'
_computing_structure_solution 'SIR97 (Altomare et al., 1999)'
_diffrn_ambient_temperature 173(2)
_diffrn_measured_fraction_theta_full 0.994
_diffrn_measured_fraction_theta_max 0.994
_diffrn_measurement_device_type 'Siemens SMART Platform CCD'
_diffrn_measurement_method 'area detector, omega scans per phi'
_diffrn_radiation_monochromator graphite
_diffrn_radiation_source 'normal-focus sealed tube'
_diffrn_radiation_type MoK\a
_diffrn_radiation_wavelength 0.71073
_diffrn_reflns_av_R_equivalents 0.0430
_diffrn_reflns_av_sigmaI/netI 0.0314
_diffrn_reflns_limit_h_max 23
_diffrn_reflns_limit_h_min -22
_diffrn_reflns_limit_k_max 15
_diffrn_reflns_limit_k_min -15
_diffrn_reflns_limit_l_max 21
_diffrn_reflns_limit_l_min -18
_diffrn_reflns_number 24924
_diffrn_reflns_theta_full 27.51
_diffrn_reflns_theta_max 27.51
_diffrn_reflns_theta_min 2.06
_exptl_absorpt_coefficient_mu 0.651
_exptl_absorpt_correction_T_max 1.000000
_exptl_absorpt_correction_T_min 0.862428
_exptl_absorpt_correction_type multi-scan
_exptl_absorpt_process_details 'SADABS, R. Blessing, 1995'
_exptl_crystal_colour yellow
_exptl_crystal_density_diffrn 1.305
_exptl_crystal_description block
_exptl_crystal_F_000 1488
_exptl_crystal_size_max 0.45
_exptl_crystal_size_mid 0.24
_exptl_crystal_size_min 0.19
_refine_diff_density_max 0.254
_refine_diff_density_min -0.369
_refine_diff_density_rms 0.051
_refine_ls_extinction_method none
_refine_ls_goodness_of_fit_ref 1.024
_refine_ls_hydrogen_treatment mixed
_refine_ls_matrix_type full
_refine_ls_number_parameters 213
_refine_ls_number_reflns 4024
_refine_ls_number_restraints 0
_refine_ls_restrained_S_all 1.024
_refine_ls_R_factor_all 0.0635
_refine_ls_R_factor_gt 0.0424
_refine_ls_shift/su_max 0.000
_refine_ls_shift/su_mean 0.000
_refine_ls_structure_factor_coef Fsqd
_refine_ls_weighting_details 'calc w=1/[\s^2^(Fo^2^)+(0.0250P)^2^+3.1739P] where P=(Fo^2^+2Fc^2^)/3'
_refine_ls_weighting_scheme calc
_refine_ls_wR_factor_gt 0.0752
_refine_ls_wR_factor_ref 0.0815
_reflns_number_gt 3185
_reflns_number_total 4024
_reflns_threshold_expression >2sigma(I)
_cod_data_source_file ic301240u_si_001_09.cif
_cod_data_source_block 9
_cod_database_code 4330102

loop_
_symmetry_equiv_pos_as_xyz
'x, y, z'
'-x+1/2, -y+1/2, z'
'-x, y+1/2, -z+1/2'
'x+1/2, -y, -z+1/2'
'-x, -y, -z'
'x-1/2, y-1/2, -z'
'x, -y-1/2, z-1/2'
'-x-1/2, y, z-1/2'

loop_
_atom_site_label
_atom_site_type_symbol
_atom_site_fract_x
_atom_site_fract_y
_atom_site_fract_z
_atom_site_U_iso_or_equiv
_atom_site_adp_type
_atom_site_occupancy
_atom_site_symmetry_multiplicity
_atom_site_calc_flag
_atom_site_refinement_flags
Co1 Co 0.7500 0.2500 0.30032(2) 0.01888(10) Uani 1 2 d S
C1 C 0.69226(12) 0.38207(16) 0.25082(12) 0.0244(4) Uani 1 1 d .
H1A H 0.7240(11) 0.4314(17) 0.2213(12) 0.020(5) Uiso 1 1 d .
C2 C 0.67188(11) 0.28035(16) 0.21202(12) 0.0230(4) Uani 1 1 d .
H2A H 0.6921 0.2733 0.1560 0.023(5) Uiso 1 1 calc R
C3 C 0.59761(11) 0.21996(17) 0.22438(12) 0.0262(5) Uani 1 1 d .
H3A H 0.5801 0.1887 0.1723 0.031 Uiso 1 1 calc R
H3B H 0.5597 0.2742 0.2439 0.031 Uiso 1 1 calc R
C4 C 0.60671(11) 0.12408(17) 0.28617(12) 0.0271(5) Uani 1 1 d .
H4A H 0.5585 0.1108 0.3139 0.033 Uiso 1 1 calc R
H4B H 0.6210 0.0539 0.2578 0.033 Uiso 1 1 calc R
C5 C 0.66618(11) 0.15343(17) 0.34824(12) 0.0233(4) Uani 1 1 d .
H5A H 0.6847(11) 0.0890(16) 0.3746(11) 0.016(5) Uiso 1 1 d .
C6 C 0.66918(11) 0.25824(18) 0.38851(12) 0.0239(4) Uani 1 1 d .
H6A H 0.6915(11) 0.2576(17) 0.4414(12) 0.021(5) Uiso 1 1 d .
C7 C 0.61400(12) 0.35466(17) 0.37637(13) 0.0287(5) Uani 1 1 d .
H7A H 0.6059 0.3939 0.4284 0.034 Uiso 1 1 calc R
H7B H 0.5654 0.3239 0.3582 0.034 Uiso 1 1 calc R
C8 C 0.64322(12) 0.43935(17) 0.31331(13) 0.0309(5) Uani 1 1 d .
H8A H 0.6003 0.4756 0.2860 0.037 Uiso 1 1 calc R
H8B H 0.6723 0.4989 0.3409 0.037 Uiso 1 1 calc R
K1 K 0.7500 0.7500 0.46544(3) 0.02118(13) Uani 1 2 d S
O1 O 0.64798(7) 0.58630(11) 0.52260(8) 0.0253(3) Uani 1 1 d .
O2 O 0.80223(8) 0.56055(11) 0.55073(9) 0.0272(3) Uani 1 1 d .
O3 O 0.82220(7) 0.70251(12) 0.31855(8) 0.0268(3) Uani 1 1 d .
N1 N 0.91295(9) 0.70090(13) 0.46907(10) 0.0224(4) Uani 1 1 d .
C9 C 0.54384(11) 0.69401(18) 0.47794(13) 0.0277(5) Uani 1 1 d .
H9A H 0.5443 0.6531 0.4259 0.033 Uiso 1 1 calc R
H9B H 0.4913 0.7133 0.4905 0.033 Uiso 1 1 calc R
C10 C 0.57346(11) 0.61713(17) 0.54315(13) 0.0273(5) Uani 1 1 d .
H10A H 0.5728 0.6564 0.5959 0.033 Uiso 1 1 calc R
H10B H 0.5418 0.5490 0.5473 0.033 Uiso 1 1 calc R
C11 C 0.67673(11) 0.50203(17) 0.57546(13) 0.0266(4) Uani 1 1 d .
H11A H 0.6426 0.4364 0.5765 0.032 Uiso 1 1 calc R
H11B H 0.6807 0.5324 0.6310 0.032 Uiso 1 1 calc R
C12 C 0.75207(12) 0.46666(15) 0.54596(12) 0.0261(4) Uani 1 1 d .
H12A H 0.7711 0.4038 0.5794 0.031 Uiso 1 1 calc R
H12B H 0.7484 0.4402 0.4894 0.031 Uiso 1 1 calc R
C13 C 0.87804(11) 0.52411(17) 0.54346(13) 0.0287(5) Uani 1 1 d .
H13A H 0.8838 0.4770 0.4945 0.034 Uiso 1 1 calc R
H13B H 0.8920 0.4782 0.5910 0.034 Uiso 1 1 calc R
C14 C 0.92830(11) 0.62589(18) 0.53782(13) 0.0276(5) Uani 1 1 d .
H14A H 0.9234 0.6699 0.5883 0.033 Uiso 1 1 calc R
H14B H 0.9807 0.5998 0.5341 0.033 Uiso 1 1 calc R
C15 C 0.93156(11) 0.64534(17) 0.39210(12) 0.0251(4) Uani 1 1 d .
H15A H 0.9114 0.5677 0.3931 0.030 Uiso 1 1 calc R
H15B H 0.9866 0.6397 0.3877 0.030 Uiso 1 1 calc R
C16 C 0.90197(11) 0.70459(18) 0.31780(12) 0.0265(4) Uani 1 1 d .
H16A H 0.9198 0.7836 0.3170 0.032 Uiso 1 1 calc R
H16B H 0.9207 0.6665 0.2686 0.032 Uiso 1 1 calc R
C17 C 0.79166(11) 0.75751(18) 0.24940(11) 0.0266(4) Uani 1 1 d .
H17A H 0.8132 0.7248 0.1996 0.032 Uiso 1 1 calc R
H17B H 0.8042 0.8388 0.2508 0.032 Uiso 1 1 calc R

loop_
_atom_site_aniso_label
_atom_site_aniso_U_11
_atom_site_aniso_U_22
_atom_site_aniso_U_33
_atom_site_aniso_U_23
_atom_site_aniso_U_13
_atom_site_aniso_U_12
Co1 0.01769(18) 0.01992(17) 0.01905(18) 0.000 0.000 -0.00119(16)
C1 0.0247(10) 0.0217(10) 0.0267(11) 0.0063(8) 0.0040(9) 0.0008(8)
C2 0.0214(10) 0.0270(10) 0.0205(10) 0.0064(8) -0.0005(8) 0.0008(8)
C3 0.0219(10) 0.0314(11) 0.0254(10) 0.0011(8) -0.0032(8) -0.0007(8)
C4 0.0223(10) 0.0295(11) 0.0295(11) 0.0009(9) -0.0002(9) -0.0069(9)
C5 0.0211(10) 0.0247(10) 0.0241(10) 0.0070(8) 0.0006(8) -0.0023(8)
C6 0.0234(10) 0.0290(10) 0.0192(9) 0.0027(9) 0.0033(8) -0.0040(9)
C7 0.0262(11) 0.0316(11) 0.0282(11) -0.0029(9) 0.0058(9) 0.0001(9)
C8 0.0304(12) 0.0256(10) 0.0367(13) 0.0029(9) 0.0037(10) 0.0045(9)
K1 0.0179(3) 0.0220(3) 0.0237(3) 0.000 0.000 0.0005(3)
O1 0.0211(7) 0.0257(7) 0.0292(8) 0.0094(6) 0.0043(6) 0.0020(6)
O2 0.0211(7) 0.0225(7) 0.0379(8) 0.0034(6) 0.0013(6) 0.0034(6)
O3 0.0197(7) 0.0359(8) 0.0247(7) 0.0029(6) 0.0010(6) 0.0006(6)
N1 0.0185(8) 0.0234(8) 0.0253(9) -0.0036(7) -0.0001(7) -0.0007(7)
C9 0.0170(10) 0.0320(11) 0.0341(12) 0.0068(9) -0.0021(9) -0.0039(9)
C10 0.0195(10) 0.0298(11) 0.0327(12) 0.0058(9) 0.0032(9) -0.0040(8)
C11 0.0298(11) 0.0237(10) 0.0262(11) 0.0069(8) 0.0032(9) 0.0003(9)
C12 0.0308(10) 0.0204(9) 0.0271(10) 0.0054(8) 0.0021(10) 0.0017(9)
C13 0.0253(11) 0.0290(10) 0.0319(12) 0.0042(9) -0.0037(9) 0.0085(9)
C14 0.0198(10) 0.0333(11) 0.0297(12) -0.0019(9) -0.0055(9) 0.0058(9)
C15 0.0187(10) 0.0254(10) 0.0313(11) -0.0056(9) 0.0013(8) 0.0031(8)
C16 0.0190(10) 0.0330(11) 0.0274(11) -0.0046(9) 0.0032(8) -0.0008(9)
C17 0.0278(11) 0.0307(10) 0.0212(9) 0.0013(10) 0.0025(8) 0.0008(9)

loop_
_atom_type_symbol
_atom_type_description
_atom_type_scat_dispersion_real
_atom_type_scat_dispersion_imag
_atom_type_scat_source
C C 0.0033 0.0016 'International Tables Vol C Tables 4.2.6.8 and 6.1.1.4'
H H 0.0000 0.0000 'International Tables Vol C Tables 4.2.6.8 and 6.1.1.4'
N N 0.0061 0.0033 'International Tables Vol C Tables 4.2.6.8 and 6.1.1.4'
O O 0.0106 0.0060 'International Tables Vol C Tables 4.2.6.8 and 6.1.1.4'
K K 0.2009 0.2494 'International Tables Vol C Tables 4.2.6.8 and 6.1.1.4'
Co Co 0.3494 0.9721 'International Tables Vol C Tables 4.2.6.8 and 6.1.1.4'

loop_
_geom_angle_atom_site_label_1
_geom_angle_atom_site_label_2
_geom_angle_atom_site_label_3
_geom_angle
_geom_angle_site_symmetry_1
_geom_angle_site_symmetry_3
C5 Co1 C5 134.38(11) 2_655 .
C5 Co1 C1 102.36(8) 2_655 2_655
C5 Co1 C1 95.53(8) . 2_655
C5 Co1 C1 95.53(8) 2_655 .
C5 Co1 C1 102.36(8) . .
C1 Co1 C1 132.80(12) 2_655 .
C5 Co1 C2 82.87(8) 2_655 2_655
C5 Co1 C2 132.53(8) . 2_655
C1 Co1 C2 40.35(8) 2_655 2_655
C1 Co1 C2 101.08(8) . 2_655
C5 Co1 C2 132.53(8) 2_655 .
C5 Co1 C2 82.87(8) . .
C1 Co1 C2 101.08(8) 2_655 .
C1 Co1 C2 40.35(8) . .
C2 Co1 C2 89.23(11) 2_655 .
C5 Co1 C6 40.25(8) 2_655 2_655
C5 Co1 C6 102.29(8) . 2_655
C1 Co1 C6 83.88(8) 2_655 2_655
C1 Co1 C6 132.45(8) . 2_655
C2 Co1 C6 91.09(8) 2_655 2_655
C2 Co1 C6 172.56(8) . 2_655
C5 Co1 C6 102.29(8) 2_655 .
C5 Co1 C6 40.25(8) . .
C1 Co1 C6 132.45(8) 2_655 .
C1 Co1 C6 83.88(8) . .
C2 Co1 C6 172.56(8) 2_655 .
C2 Co1 C6 91.09(8) . .
C6 Co1 C6 89.55(11) 2_655 .
C2 C1 C8 122.87(19) . .
C2 C1 Co1 70.07(11) . .
C8 C1 Co1 111.17(14) . .
C2 C1 H1A 116.5(12) . .
C8 C1 H1A 114.8(12) . .
Co1 C1 H1A 112.1(12) . .
C1 C2 C3 124.39(18) . .
C1 C2 Co1 69.57(11) . .
C3 C2 Co1 114.52(13) . .
C1 C2 H2A 113.6 . .
C3 C2 H2A 113.6 . .
Co1 C2 H2A 113.6 . .
C2 C3 C4 110.17(16) . .
C2 C3 H3A 109.6 . .
C4 C3 H3A 109.6 . .
C2 C3 H3B 109.6 . .
C4 C3 H3B 109.6 . .
H3A C3 H3B 108.1 . .
C5 C4 C3 110.76(16) . .
C5 C4 H4A 109.5 . .
C3 C4 H4A 109.5 . .
C5 C4 H4B 109.5 . .
C3 C4 H4B 109.5 . .
H4A C4 H4B 108.1 . .
C6 C5 C4 123.22(18) . .
C6 C5 Co1 70.26(11) . .
C4 C5 Co1 112.26(13) . .
C6 C5 H5A 118.9(11) . .
C4 C5 H5A 112.0(12) . .
Co1 C5 H5A 112.2(12) . .
C5 C6 C7 125.03(18) . .
C5 C6 Co1 69.49(11) . .
C7 C6 Co1 113.40(13) . .
C5 C6 H6A 116.0(12) . .
C7 C6 H6A 113.2(12) . .
Co1 C6 H6A 110.7(12) . .
C6 C7 C8 111.05(16) . .
C6 C7 H7A 109.4 . .
C8 C7 H7A 109.4 . .
C6 C7 H7B 109.4 . .
C8 C7 H7B 109.4 . .
H7A C7 H7B 108.0 . .
C1 C8 C7 111.49(17) . .
C1 C8 H8A 109.3 . .
C7 C8 H8A 109.3 . .
C1 C8 H8B 109.3 . .
C7 C8 H8B 109.3 . .
H8A C8 H8B 108.0 . .
O3 K1 O3 60.16(6) . 2_665
O3 K1 O2 96.99(4) . .
O3 K1 O2 138.32(4) 2_665 .
O3 K1 O2 138.32(4) . 2_665
O3 K1 O2 96.99(4) 2_665 2_665
O2 K1 O2 119.74(6) . 2_665
O3 K1 O1 97.52(4) . 2_665
O3 K1 O1 116.64(4) 2_665 2_665
O2 K1 O1 99.57(4) . 2_665
O2 K1 O1 59.85(4) 2_665 2_665
O3 K1 O1 116.64(4) . .
O3 K1 O1 97.52(4) 2_665 .
O2 K1 O1 59.85(4) . .
O2 K1 O1 99.57(4) 2_665 .
O1 K1 O1 140.89(6) 2_665 .
O3 K1 N1 61.83(4) . .
O3 K1 N1 120.47(4) 2_665 .
O2 K1 N1 60.52(4) . .
O2 K1 N1 118.15(4) 2_665 .
O1 K1 N1 59.68(4) 2_665 .
O1 K1 N1 119.43(4) . .
O3 K1 N1 120.47(4) . 2_665
O3 K1 N1 61.83(4) 2_665 2_665
O2 K1 N1 118.15(4) . 2_665
O2 K1 N1 60.52(4) 2_665 2_665
O1 K1 N1 119.43(4) 2_665 2_665
O1 K1 N1 59.68(4) . 2_665
N1 K1 N1 177.68(7) . 2_665
C10 O1 C11 111.80(15) . .
C10 O1 K1 120.51(11) . .
C11 O1 K1 117.04(11) . .
C13 O2 C12 110.78(15) . .
C13 O2 K1 120.97(11) . .
C12 O2 K1 112.66(11) . .
C17 O3 C16 111.58(15) . .
C17 O3 K1 115.28(11) . .
C16 O3 K1 117.61(11) . .
C14 N1 C15 110.90(15) . .
C14 N1 C9 109.67(16) . 2_665
C15 N1 C9 110.26(15) . 2_665
C14 N1 K1 108.50(11) . .
C15 N1 K1 106.96(11) . .
C9 N1 K1 110.51(11) 2_665 .
N1 C9 C10 113.47(16) 2_665 .
N1 C9 H9A 108.9 2_665 .
C10 C9 H9A 108.9 . .
N1 C9 H9B 108.9 2_665 .
C10 C9 H9B 108.9 . .
H9A C9 H9B 107.7 . .
O1 C10 C9 108.24(16) . .
O1 C10 H10A 110.1 . .
C9 C10 H10A 110.1 . .
O1 C10 H10B 110.1 . .
C9 C10 H10B 110.1 . .
H10A C10 H10B 108.4 . .
O1 C11 C12 108.77(16) . .
O1 C11 H11A 109.9 . .
C12 C11 H11A 109.9 . .
O1 C11 H11B 109.9 . .
C12 C11 H11B 109.9 . .
H11A C11 H11B 108.3 . .
O2 C12 C11 109.18(15) . .
O2 C12 H12A 109.8 . .
C11 C12 H12A 109.8 . .
O2 C12 H12B 109.8 . .
C11 C12 H12B 109.8 . .
H12A C12 H12B 108.3 . .
O2 C13 C14 109.20(16) . .
O2 C13 H13A 109.8 . .
C14 C13 H13A 109.8 . .
O2 C13 H13B 109.8 . .
C14 C13 H13B 109.8 . .
H13A C13 H13B 108.3 . .
N1 C14 C13 114.90(16) . .
N1 C14 H14A 108.5 . .
C13 C14 H14A 108.5 . .
N1 C14 H14B 108.5 . .
C13 C14 H14B 108.5 . .
H14A C14 H14B 107.5 . .
N1 C15 C16 114.64(16) . .
N1 C15 H15A 108.6 . .
C16 C15 H15A 108.6 . .
N1 C15 H15B 108.6 . .
C16 C15 H15B 108.6 . .
H15A C15 H15B 107.6 . .
O3 C16 C15 109.55(16) . .
O3 C16 H16A 109.8 . .
C15 C16 H16A 109.8 . .
O3 C16 H16B 109.8 . .
C15 C16 H16B 109.8 . .
H16A C16 H16B 108.2 . .
O3 C17 C17 109.01(14) . 2_665
O3 C17 H17A 109.9 . .
C17 C17 H17A 109.9 2_665 .
O3 C17 H17B 109.9 . .
C17 C17 H17B 109.9 2_665 .
H17A C17 H17B 108.3 . .

loop_
_geom_bond_atom_site_label_1
_geom_bond_atom_site_label_2
_geom_bond_distance
_geom_bond_site_symmetry_2
Co1 C5 2.0472(19) 2_655
Co1 C5 2.0472(19) .
Co1 C1 2.0481(19) 2_655
Co1 C1 2.0481(19) .
Co1 C2 2.0546(19) 2_655
Co1 C2 2.0546(19) .
Co1 C6 2.0574(19) 2_655
Co1 C6 2.0574(19) .
C1 C2 1.415(3) .
C1 C8 1.517(3) .
C1 H1A 0.95(2) .
C2 C3 1.523(3) .
C2 H2A 1.0000 .
C3 C4 1.539(3) .
C3 H3A 0.9900 .
C3 H3B 0.9900 .
C4 C5 1.520(3) .
C4 H4A 0.9900 .
C4 H4B 0.9900 .
C5 C6 1.412(3) .
C5 H5A 0.941(19) .
C6 C7 1.524(3) .
C6 H6A 0.96(2) .
C7 C8 1.541(3) .
C7 H7A 0.9900 .
C7 H7B 0.9900 .
C8 H8A 0.9900 .
C8 H8B 0.9900 .
K1 O3 2.8114(15) .
K1 O3 2.8114(15) 2_665
K1 O2 2.8146(14) .
K1 O2 2.8146(14) 2_665
K1 O1 2.8284(13) 2_665
K1 O1 2.8284(13) .
K1 N1 2.9733(16) .
K1 N1 2.9733(16) 2_665
O1 C10 1.424(2) .
O1 C11 1.425(2) .
O2 C13 1.429(2) .
O2 C12 1.433(2) .
O3 C17 1.427(2) .
O3 C16 1.427(2) .
N1 C14 1.471(3) .
N1 C15 1.473(2) .
N1 C9 1.474(2) 2_665
C9 N1 1.474(2) 2_665
C9 C10 1.510(3) .
C9 H9A 0.9900 .
C9 H9B 0.9900 .
C10 H10A 0.9900 .
C10 H10B 0.9900 .
C11 C12 1.494(3) .
C11 H11A 0.9900 .
C11 H11B 0.9900 .
C12 H12A 0.9900 .
C12 H12B 0.9900 .
C13 C14 1.508(3) .
C13 H13A 0.9900 .
C13 H13B 0.9900 .
C14 H14A 0.9900 .
C14 H14B 0.9900 .
C15 C16 1.513(3) .
C15 H15A 0.9900 .
C15 H15B 0.9900 .
C16 H16A 0.9900 .
C16 H16B 0.9900 .
C17 C17 1.501(4) 2_665
C17 H17A 0.9900 .
C17 H17B 0.9900 .

loop_
_geom_torsion_atom_site_label_1
_geom_torsion_atom_site_label_2
_geom_torsion_atom_site_label_3
_geom_torsion_atom_site_label_4
_geom_torsion
_geom_torsion_site_symmetry_1
_geom_torsion_site_symmetry_4
C5 Co1 C1 C2 159.23(12) 2_655 .
C5 Co1 C1 C2 -62.99(13) . .
C1 Co1 C1 C2 46.72(10) 2_655 .
C2 Co1 C1 C2 75.43(15) 2_655 .
C6 Co1 C1 C2 177.29(12) 2_655 .
C6 Co1 C1 C2 -98.96(12) . .
C5 Co1 C1 C8 -82.17(15) 2_655 .
C5 Co1 C1 C8 55.61(16) . .
C1 Co1 C1 C8 165.33(16) 2_655 .
C2 Co1 C1 C8 -165.96(15) 2_655 .
C2 Co1 C1 C8 118.6(2) . .
C6 Co1 C1 C8 -64.11(18) 2_655 .
C6 Co1 C1 C8 19.64(15) . .
C8 C1 C2 C3 3.5(3) . .
Co1 C1 C2 C3 106.37(18) . .
C8 C1 C2 Co1 -102.89(19) . .
C5 Co1 C2 C1 -28.62(16) 2_655 .
C5 Co1 C2 C1 118.71(13) . .
C1 Co1 C2 C1 -147.02(11) 2_655 .
C2 Co1 C2 C1 -108.21(13) 2_655 .
C6 Co1 C2 C1 -15.6(7) 2_655 .
C6 Co1 C2 C1 79.22(13) . .
C5 Co1 C2 C3 -148.13(13) 2_655 .
C5 Co1 C2 C3 -0.80(14) . .
C1 Co1 C2 C3 93.47(15) 2_655 .
C1 Co1 C2 C3 -119.5(2) . .
C2 Co1 C2 C3 132.28(17) 2_655 .
C6 Co1 C2 C3 -135.2(6) 2_655 .
C6 Co1 C2 C3 -40.29(15) . .
C1 C2 C3 C4 -97.9(2) . .
Co1 C2 C3 C4 -16.7(2) . .
C2 C3 C4 C5 31.3(2) . .
C3 C4 C5 C6 47.6(3) . .
C3 C4 C5 Co1 -32.7(2) . .
C5 Co1 C5 C6 45.96(10) 2_655 .
C1 Co1 C5 C6 159.26(12) 2_655 .
C1 Co1 C5 C6 -64.68(13) . .
C2 Co1 C5 C6 177.42(12) 2_655 .
C2 Co1 C5 C6 -100.22(12) . .
C6 Co1 C5 C6 74.34(16) 2_655 .
C5 Co1 C5 C4 164.78(16) 2_655 .
C1 Co1 C5 C4 -81.92(15) 2_655 .
C1 Co1 C5 C4 54.14(16) . .
C2 Co1 C5 C4 -63.76(18) 2_655 .
C2 Co1 C5 C4 18.60(14) . .
C6 Co1 C5 C4 -166.84(14) 2_655 .
C6 Co1 C5 C4 118.82(19) . .
C4 C5 C6 C7 0.6(3) . .
Co1 C5 C6 C7 104.80(18) . .
C4 C5 C6 Co1 -104.25(18) . .
C5 Co1 C6 C5 -148.28(11) 2_655 .
C1 Co1 C6 C5 -28.53(16) 2_655 .
C1 Co1 C6 C5 117.37(13) . .
C2 Co1 C6 C5 -14.8(7) 2_655 .
C2 Co1 C6 C5 77.60(12) . .
C6 Co1 C6 C5 -109.81(14) 2_655 .
C5 Co1 C6 C7 91.33(15) 2_655 .
C5 Co1 C6 C7 -120.4(2) . .
C1 Co1 C6 C7 -148.92(14) 2_655 .
C1 Co1 C6 C7 -3.02(15) . .
C2 Co1 C6 C7 -135.2(6) 2_655 .
C2 Co1 C6 C7 -42.79(15) . .
C6 Co1 C6 C7 129.80(18) 2_655 .
C5 C6 C7 C8 -94.6(2) . .
Co1 C6 C7 C8 -13.9(2) . .
C2 C1 C8 C7 46.8(3) . .
Co1 C1 C8 C7 -32.5(2) . .
C6 C7 C8 C1 30.0(2) . .
O3 K1 O1 C10 -126.76(13) . .
O3 K1 O1 C10 -66.46(14) 2_665 .
O2 K1 O1 C10 150.93(15) . .
O2 K1 O1 C10 31.99(14) 2_665 .
O1 K1 O1 C10 85.11(13) 2_665 .
N1 K1 O1 C10 162.11(13) . .
N1 K1 O1 C10 -15.42(13) 2_665 .
O3 K1 O1 C11 91.54(13) . .
O3 K1 O1 C11 151.85(12) 2_665 .
O2 K1 O1 C11 9.23(12) . .
O2 K1 O1 C11 -109.71(13) 2_665 .
O1 K1 O1 C11 -56.58(12) 2_665 .
N1 K1 O1 C11 20.41(14) . .
N1 K1 O1 C11 -157.12(14) 2_665 .
O3 K1 O2 C13 42.00(14) . .
O3 K1 O2 C13 93.97(14) 2_665 .
O2 K1 O2 C13 -117.52(14) 2_665 .
O1 K1 O2 C13 -56.88(14) 2_665 .
O1 K1 O2 C13 158.83(15) . .
N1 K1 O2 C13 -9.99(13) . .
N1 K1 O2 C13 172.18(13) 2_665 .
O3 K1 O2 C12 -92.33(12) . .
O3 K1 O2 C12 -40.36(14) 2_665 .
O2 K1 O2 C12 108.15(12) 2_665 .
O1 K1 O2 C12 168.79(12) 2_665 .
O1 K1 O2 C12 24.49(11) . .
N1 K1 O2 C12 -144.32(13) . .
N1 K1 O2 C12 37.85(13) 2_665 .
O3 K1 O3 C17 17.12(10) 2_665 .
O2 K1 O3 C17 159.98(12) . .
O2 K1 O3 C17 -47.21(14) 2_665 .
O1 K1 O3 C17 -99.35(12) 2_665 .
O1 K1 O3 C17 100.28(12) . .
N1 K1 O3 C17 -148.94(13) . .
N1 K1 O3 C17 31.39(14) 2_665 .
O3 K1 O3 C16 152.03(16) 2_665 .
O2 K1 O3 C16 -65.11(13) . .
O2 K1 O3 C16 87.71(14) 2_665 .
O1 K1 O3 C16 35.56(13) 2_665 .
O1 K1 O3 C16 -124.81(13) . .
N1 K1 O3 C16 -14.02(13) . .
N1 K1 O3 C16 166.30(12) 2_665 .
O3 K1 N1 C14 -137.12(13) . .
O3 K1 N1 C14 -151.15(11) 2_665 .
O2 K1 N1 C14 -19.63(11) . .
O2 K1 N1 C14 90.48(12) 2_665 .
O1 K1 N1 C14 103.86(12) 2_665 .
O1 K1 N1 C14 -30.74(13) . .
N1 K1 N1 C14 35.95(12) 2_665 .
O3 K1 N1 C15 -17.42(11) . .
O3 K1 N1 C15 -31.46(13) 2_665 .
O2 K1 N1 C15 100.06(12) . .
O2 K1 N1 C15 -149.83(11) 2_665 .
O1 K1 N1 C15 -136.45(13) 2_665 .
O1 K1 N1 C15 88.95(12) . .
N1 K1 N1 C15 155.64(11) 2_665 .
O3 K1 N1 C9 102.61(13) . 2_665
O3 K1 N1 C9 88.58(12) 2_665 2_665
O2 K1 N1 C9 -139.91(13) . 2_665
O2 K1 N1 C9 -29.79(13) 2_665 2_665
O1 K1 N1 C9 -16.41(11) 2_665 2_665
O1 K1 N1 C9 -151.01(11) . 2_665
N1 K1 N1 C9 -84.32(12) 2_665 2_665
C11 O1 C10 C9 -172.30(16) . .
K1 O1 C10 C9 44.2(2) . .
N1 C9 C10 O1 -61.0(2) 2_665 .
C10 O1 C11 C12 175.00(16) . .
K1 O1 C11 C12 -40.11(19) . .
C13 O2 C12 C11 164.92(16) . .
K1 O2 C12 C11 -56.08(17) . .
O1 C11 C12 O2 64.1(2) . .
C12 O2 C13 C14 172.67(16) . .
K1 O2 C13 C14 37.6(2) . .
C15 N1 C14 C13 -67.8(2) . .
C9 N1 C14 C13 170.19(17) 2_665 .
K1 N1 C14 C13 49.40(19) . .
O2 C13 C14 N1 -59.6(2) . .
C14 N1 C15 C16 166.99(17) . .
C9 N1 C15 C16 -71.3(2) 2_665 .
K1 N1 C15 C16 48.86(18) . .
C17 O3 C16 C15 -179.97(16) . .
K1 O3 C16 C15 43.56(19) . .
N1 C15 C16 O3 -64.8(2) . .
C16 O3 C17 C17 174.39(18) . 2_665
K1 O3 C17 C17 -48.1(2) . 2_665
